data_4123233
loop_
_publ_author_name
'Procacci, Barbara'
'Jiao, Yunzhe'
'Evans, Meagan E.'
'Jones, William D.'
'Perutz, Robin N.'
'Whitwood, Adrian C.'

_publ_section_title
;
 Activation of B-H, Si-H, and C-F Bonds with Tp'Rh(PMe3) Complexes:
 Kinetics, Mechanism, and Selectivity.
;
_journal_issue 3
_journal_name_full 'Journal of the American Chemical Society'
_journal_page_first 1258
_journal_page_last 1272
_journal_paper_doi 10.1021/ja5113172
_journal_volume 137
_journal_year 2015
_chemical_formula_moiety 'C24 H44 B2 N6 O2 P Rh'
_chemical_formula_sum 'C24 H44 B2 N6 O2 P Rh'
_chemical_formula_weight 604.15
_chemical_name_systematic
;
 ?
;
_space_group_crystal_system monoclinic
_space_group_IT_number 15
_space_group_name_Hall '-C 2yc'
_space_group_name_H-M_alt 'C 1 2/c 1'
_symmetry_space_group_name_Hall '-C 2yc'
_symmetry_space_group_name_H-M 'C 1 2/c 1'
_atom_sites_solution_hydrogens mixed
_atom_sites_solution_primary iterative
_audit_creation_date 2014-02-20
_audit_creation_method
;
Olex2 1.2
(compiled 2014.02.11 svn.r2872 for OlexSys, GUI svn.r4767)
;
_cell_angle_alpha 90
_cell_angle_beta 101.455(3)
_cell_angle_gamma 90
_cell_formula_units_Z 8
_cell_length_a 25.9662(12)
_cell_length_b 10.660(2)
_cell_length_c 21.4520(5)
_cell_measurement_reflns_used 6208
_cell_measurement_temperature 110.0
_cell_measurement_theta_max 27.8415
_cell_measurement_theta_min 3.0198
_cell_volume 5819.6(11)
_computing_cell_refinement
;
CrysAlisPro, Oxford Diffraction Ltd.,
Version 1.171.34.44 (release 25-10-2010 CrysAlis171 .NET)
(compiled Oct 25 2010,18:11:34)
;
_computing_data_collection
;
CrysAlisPro, Oxford Diffraction Ltd.,
Version 1.171.34.44 (release 25-10-2010 CrysAlis171 .NET)
(compiled Oct 25 2010,18:11:34)
;
_computing_data_reduction
;
CrysAlisPro, Oxford Diffraction Ltd.,
Version 1.171.34.44 (release 25-10-2010 CrysAlis171 .NET)
(compiled Oct 25 2010,18:11:34)
;
_computing_molecular_graphics 'Olex2 (Dolomanov et al., 2009)'
_computing_publication_material 'Olex2 (Dolomanov et al., 2009)'
_computing_structure_refinement 'ShelXL (Sheldrick, 2008)'
_computing_structure_solution
;
Superflip (Palatinus & Chapuis, 2007;Palatinus & van der Lee, 2008;
Palatinus et al., 2012)
;
_diffrn_ambient_temperature 110.0
_diffrn_detector_area_resol_mean 16.1450
_diffrn_measured_fraction_theta_full 0.994
_diffrn_measured_fraction_theta_max 0.837
_diffrn_measurement_details
;
  1 omega   16.00   43.00   1.0000   90.0000
omega____ theta____ kappa____ phi______ frames
    -      -14.9830   77.0000  -30.0000 27

  2 omega   -5.00   81.00   1.0000   90.0000
omega____ theta____ kappa____ phi______ frames
    -       16.3111   77.0000 -150.0000 86

  3 omega   -9.00   76.00   1.0000   90.0000
omega____ theta____ kappa____ phi______ frames
    -       16.3111   77.0000   90.0000 85
;
_diffrn_measurement_device_type 'SuperNova, Single source at offset), Eos'
_diffrn_measurement_method '\w scans'
_diffrn_orient_matrix_UB_11 0.0134040000
_diffrn_orient_matrix_UB_12 -0.0012427000
_diffrn_orient_matrix_UB_13 0.0321935000
_diffrn_orient_matrix_UB_21 0.0202561000
_diffrn_orient_matrix_UB_22 -0.0366022000
_diffrn_orient_matrix_UB_23 -0.0087018000
_diffrn_orient_matrix_UB_31 0.0136379000
_diffrn_orient_matrix_UB_32 0.0556094000
_diffrn_orient_matrix_UB_33 -0.0050432000
_diffrn_radiation_monochromator mirror
_diffrn_radiation_type MoK\a
_diffrn_radiation_wavelength 0.71073
_diffrn_reflns_av_R_equivalents 0.0249
_diffrn_reflns_av_unetI/netI 0.0427
_diffrn_reflns_Laue_measured_fraction_full 0.994
_diffrn_reflns_Laue_measured_fraction_max 0.837
_diffrn_reflns_limit_h_max 24
_diffrn_reflns_limit_h_min -32
_diffrn_reflns_limit_k_max 8
_diffrn_reflns_limit_k_min -13
_diffrn_reflns_limit_l_max 28
_diffrn_reflns_limit_l_min -16
_diffrn_reflns_number 11082
_diffrn_reflns_point_group_measured_fraction_full 0.994
_diffrn_reflns_point_group_measured_fraction_max 0.837
_diffrn_reflns_theta_full 25.242
_diffrn_reflns_theta_max 27.902
_diffrn_reflns_theta_min 3.069
_diffrn_source 'SuperNova (Mo) X-ray Source'
_exptl_absorpt_coefficient_mu 0.674
_exptl_absorpt_correction_T_max 1.00000
_exptl_absorpt_correction_T_min 0.97160
_exptl_absorpt_correction_type multi-scan
_exptl_absorpt_process_details
;
CrysAlisPro, Oxford Diffraction Ltd.,
Version 1.171.34.44 (release 25-10-2010 CrysAlis171 .NET)
(compiled Oct 25 2010,18:11:34)
Empirical absorption correction using spherical harmonics,
 implemented in SCALE3 ABSPACK scaling algorithm.
;
_exptl_crystal_colour 'clear colourless'
_exptl_crystal_colour_lustre clear
_exptl_crystal_colour_primary colourless
_exptl_crystal_density_diffrn 1.379
_exptl_crystal_description irregular
_exptl_crystal_F_000 2528
_exptl_crystal_size_max 0.1907
_exptl_crystal_size_mid 0.1155
_exptl_crystal_size_min 0.0445
_refine_diff_density_max 0.558
_refine_diff_density_min -0.609
_refine_diff_density_rms 0.071
_refine_ls_extinction_method none
_refine_ls_goodness_of_fit_ref 1.049
_refine_ls_hydrogen_treatment mixed
_refine_ls_matrix_type full
_refine_ls_number_parameters 372
_refine_ls_number_reflns 5832
_refine_ls_number_restraints 34
_refine_ls_restrained_S_all 1.052
_refine_ls_R_factor_all 0.0384
_refine_ls_R_factor_gt 0.0307
_refine_ls_shift/su_max 0.003
_refine_ls_shift/su_mean 0.000
_refine_ls_structure_factor_coef Fsqd
_refine_ls_weighting_details 'w=1/[\s^2^(Fo^2^)+(0.0252P)^2^+5.6696P] where P=(Fo^2^+2Fc^2^)/3'
_refine_ls_weighting_scheme calc
_refine_ls_wR_factor_gt 0.0660
_refine_ls_wR_factor_ref 0.0699
_reflns_Friedel_coverage 0.000
_reflns_number_gt 5072
_reflns_number_total 5832
_reflns_threshold_expression 'I > 2\s(I)'
_cod_data_source_file ja5113172_si_002.cif
_cod_data_source_block rnp1102
_cod_depositor_comments 'Adding full bibliography for 4123232--4123234.cif.'
_cod_original_cell_volume 5819.4(12)
_cod_database_code 4123233
_shelxl_version_number 2013-4
_chemical_oxdiff_formula 'C24H44B2N6O2P Rh'
_chemical_oxdiff_usercomment 'Barby`s TpRhBH'
_shelx_space_group_comment
;
The symmetry employed for this shelxl refinement is uniquely defined
by the following loop, which should always be used as a source of
symmetry information in preference to the above space-group names.
They are only intended as comments.
;
_reflns_odcompleteness_completeness 99.53
_reflns_odcompleteness_iscentric 1
_reflns_odcompleteness_theta 25.01
_olex2_refinement_description
;
1. Fixed Uiso
 At 1.2 times of:
  All B(H) groups, All C(H) groups
 At 1.5 times of:
  All C(H,H,H) groups
2. Shared sites
{C2A, C2}
{O2, O2A}
3. Restrained distances
 O1-C1 \\sim O1A-C1A \\sim O2-C2 \\sim O2-C2A
 with sigma of 0.02
 C1-C3 \\sim C1-C4 \\sim C1A-C3A \\sim C1A-C4A \\sim C2-C5 \\sim C2-C6 \\sim
C2A-C5A \\sim C2A-C6A
 with sigma of 0.02
4. Uiso/Uaniso restraints and constraints
Uanis(C2A) = Uanis(C2)
Uanis(O2) = Uanis(O2A)
Uanis(C1) = Uanis(C1A)
Uiso(C3A) = Uiso(C4A) = Uiso(C5A) = Uiso(C6A)
5. Others
 Sof(C1A)=Sof(C2A)=Sof(C3A)=Sof(H3AA)=Sof(H3AB)=Sof(H3AC)=Sof(C4A)=Sof(H4AA)=
 Sof(H4AB)=Sof(H4AC)=Sof(C5A)=Sof(H5AA)=Sof(H5AB)=Sof(H5AC)=Sof(C6A)=Sof(H6AA)=
 Sof(H6AB)=Sof(H6AC)=Sof(O1A)=Sof(O2A)=1-FVAR(1)
 Sof(C1)=Sof(C2)=Sof(C3)=Sof(H3A)=Sof(H3B)=Sof(H3C)=Sof(C4)=Sof(H4A)=Sof(H4B)=
 Sof(H4C)=Sof(C5)=Sof(H5A)=Sof(H5B)=Sof(H5C)=Sof(C6)=Sof(H6A)=Sof(H6B)=Sof(H6C)=
 Sof(O1)=Sof(O2)=FVAR(1)
6.a Ternary CH refined with riding coordinates:
 B2(H2)
6.b Aromatic/amide H refined with riding coordinates:
 C12(H12), C17(H17), C22(H22)
6.c Idealised Me refined as rotating group:
 C3(H3A,H3B,H3C), C3A(H3AA,H3AB,H3AC), C4(H4A,H4B,H4C), C4A(H4AA,H4AB,H4AC),
 C5(H5A,H5B,H5C), C5A(H5AA,H5AB,H5AC), C6(H6A,H6B,H6C), C6A(H6AA,H6AB,H6AC),
 C7(H7A,H7B,H7C), C8(H8A,H8B,H8C), C9(H9A,H9B,H9C), C10(H10A,H10B,H10C),
 C14(H14A,H14B,H14C), C15(H15A,H15B,H15C), C19(H19A,H19B,H19C), C20(H20A,H20B,
 H20C), C24(H24A,H24B,H24C)
;
_olex2_computing_structure_refinement_long 'ShelXL (Sheldrick, 2008)'

loop_
_space_group_symop_operation_xyz
'x, y, z'
'-x, y, -z+1/2'
'x+1/2, y+1/2, z'
'-x+1/2, y+1/2, -z+1/2'
'-x, -y, -z'
'x, -y, z-1/2'
'-x+1/2, -y+1/2, -z'
'x+1/2, -y+1/2, z-1/2'

loop_
_atom_site_label
_atom_site_type_symbol
_atom_site_fract_x
_atom_site_fract_y
_atom_site_fract_z
_atom_site_U_iso_or_equiv
_atom_site_adp_type
_atom_site_occupancy
_atom_site_site_symmetry_order
_atom_site_calc_flag
_atom_site_refinement_flags_posn
_atom_site_refinement_flags_occupancy
_atom_site_disorder_assembly
_atom_site_disorder_group
B1 B 0.61903(11) 0.6563(3) 0.63785(13) 0.0171(6) Uani 1 1 d . . . .
B2 B 0.64181(10) 0.8624(3) 0.44661(12) 0.0141(6) Uani 1 1 d . . . .
H2 H 0.6604 0.9031 0.4154 0.017 Uiso 1 1 calc R . . .
C1 C 0.67737(15) 0.6355(4) 0.73477(18) 0.0337(10) Uani 0.877(5) 1 d . P A 1
C1A C 0.6887(13) 0.599(3) 0.7242(14) 0.0337(10) Uani 0.123(5) 1 d . P A 2
C2 C 0.63484(11) 0.5338(3) 0.73020(12) 0.0313(7) Uani 0.877(5) 1 d . P A 1
C2A C 0.63484(11) 0.5338(3) 0.73020(12) 0.0313(7) Uani 0.123(5) 1 d . P A 2
C3 C 0.6690(3) 0.7410(4) 0.78030(19) 0.0763(19) Uani 0.877(5) 1 d . P A 1
H3A H 0.6333 0.7745 0.7674 0.114 Uiso 0.877(5) 1 calc GR P A 1
H3B H 0.6945 0.8080 0.7790 0.114 Uiso 0.877(5) 1 calc GR P A 1
H3C H 0.6737 0.7078 0.8237 0.114 Uiso 0.877(5) 1 calc GR P A 1
C3A C 0.7135(15) 0.702(3) 0.7692(16) 0.066(6) Uiso 0.123(5) 1 d . P A 2
H3AA H 0.6967 0.7822 0.7557 0.100 Uiso 0.123(5) 1 calc GR P A 2
H3AB H 0.7511 0.7069 0.7687 0.100 Uiso 0.123(5) 1 calc GR P A 2
H3AC H 0.7088 0.6823 0.8124 0.100 Uiso 0.123(5) 1 calc GR P A 2
C4 C 0.73304(14) 0.5910(6) 0.7519(2) 0.0704(19) Uani 0.877(5) 1 d . P A 1
H4A H 0.7388 0.5486 0.7932 0.106 Uiso 0.877(5) 1 calc GR P A 1
H4B H 0.7569 0.6629 0.7542 0.106 Uiso 0.877(5) 1 calc GR P A 1
H4C H 0.7400 0.5322 0.7194 0.106 Uiso 0.877(5) 1 calc GR P A 1
C4A C 0.7258(13) 0.498(3) 0.7109(18) 0.066(6) Uiso 0.123(5) 1 d . P A 2
H4AA H 0.7269 0.4300 0.7420 0.100 Uiso 0.123(5) 1 calc GR P A 2
H4AB H 0.7611 0.5331 0.7141 0.100 Uiso 0.123(5) 1 calc GR P A 2
H4AC H 0.7134 0.4646 0.6679 0.100 Uiso 0.123(5) 1 calc GR P A 2
C5 C 0.60742(16) 0.5190(5) 0.78500(17) 0.0591(15) Uani 0.877(5) 1 d . P A 1
H5A H 0.5898 0.5978 0.7917 0.089 Uiso 0.877(5) 1 calc GR P A 1
H5B H 0.6332 0.4978 0.8235 0.089 Uiso 0.877(5) 1 calc GR P A 1
H5C H 0.5813 0.4517 0.7756 0.089 Uiso 0.877(5) 1 calc GR P A 1
C5A C 0.6173(14) 0.613(3) 0.7827(14) 0.066(6) Uiso 0.123(5) 1 d . P A 2
H5AA H 0.5852 0.5772 0.7928 0.100 Uiso 0.123(5) 1 calc GR P A 2
H5AB H 0.6105 0.6995 0.7677 0.100 Uiso 0.123(5) 1 calc GR P A 2
H5AC H 0.6452 0.6129 0.8210 0.100 Uiso 0.123(5) 1 calc GR P A 2
C6 C 0.65425(19) 0.4023(3) 0.71613(18) 0.0567(14) Uani 0.877(5) 1 d . P A 1
H6A H 0.6242 0.3453 0.7054 0.085 Uiso 0.877(5) 1 calc GR P A 1
H6B H 0.6786 0.3707 0.7537 0.085 Uiso 0.877(5) 1 calc GR P A 1
H6C H 0.6724 0.4071 0.6803 0.085 Uiso 0.877(5) 1 calc GR P A 1
C6A C 0.6276(14) 0.409(2) 0.7583(16) 0.066(6) Uiso 0.123(5) 1 d . P A 2
H6AA H 0.5923 0.4044 0.7678 0.100 Uiso 0.123(5) 1 calc GR P A 2
H6AB H 0.6539 0.3985 0.7976 0.100 Uiso 0.123(5) 1 calc GR P A 2
H6AC H 0.6319 0.3434 0.7280 0.100 Uiso 0.123(5) 1 calc GR P A 2
C7 C 0.51763(11) 0.8132(3) 0.67339(12) 0.0307(7) Uani 1 1 d . . . .
H7A H 0.5374 0.7511 0.7023 0.046 Uiso 1 1 calc GR . . .
H7B H 0.4820 0.8204 0.6817 0.046 Uiso 1 1 calc GR . . .
H7C H 0.5353 0.8947 0.6802 0.046 Uiso 1 1 calc GR . . .
C8 C 0.47010(10) 0.6300(3) 0.59134(13) 0.0254(6) Uani 1 1 d . . . .
H8A H 0.4621 0.5924 0.5488 0.038 Uiso 1 1 calc GR . . .
H8B H 0.4375 0.6587 0.6031 0.038 Uiso 1 1 calc GR . . .
H8C H 0.4870 0.5674 0.6222 0.038 Uiso 1 1 calc GR . . .
C9 C 0.47266(10) 0.8871(3) 0.55058(12) 0.0253(6) Uani 1 1 d . . . .
H9A H 0.4904 0.9681 0.5595 0.038 Uiso 1 1 calc GR . . .
H9B H 0.4394 0.8885 0.5656 0.038 Uiso 1 1 calc GR . . .
H9C H 0.4656 0.8715 0.5046 0.038 Uiso 1 1 calc GR . . .
C10 C 0.62512(11) 0.9979(3) 0.66415(11) 0.0264(6) Uani 1 1 d . . . .
H10A H 0.5916 1.0408 0.6633 0.040 Uiso 1 1 calc GR . . .
H10B H 0.6529 1.0395 0.6948 0.040 Uiso 1 1 calc GR . . .
H10C H 0.6222 0.9102 0.6767 0.040 Uiso 1 1 calc GR . . .
C11 C 0.63832(9) 1.0028(2) 0.59965(11) 0.0175(5) Uani 1 1 d . . . .
C12 C 0.66304(9) 1.1010(2) 0.57417(12) 0.0190(5) Uani 1 1 d . . . .
H12 H 0.6753 1.1776 0.5945 0.023 Uiso 1 1 calc R . . .
C13 C 0.66608(9) 1.0644(2) 0.51352(11) 0.0169(5) Uani 1 1 d . . . .
C14 C 0.68714(10) 1.1334(2) 0.46296(12) 0.0210(6) Uani 1 1 d . . . .
H14A H 0.7121 1.0797 0.4467 0.032 Uiso 1 1 calc GR . . .
H14B H 0.7050 1.2100 0.4811 0.032 Uiso 1 1 calc GR . . .
H14C H 0.6581 1.1555 0.4281 0.032 Uiso 1 1 calc GR . . .
C15 C 0.46337(9) 0.6766(2) 0.42001(12) 0.0207(6) Uani 1 1 d . . . .
H15A H 0.4757 0.6278 0.4588 0.031 Uiso 1 1 calc GR . . .
H15B H 0.4494 0.6197 0.3848 0.031 Uiso 1 1 calc GR . . .
H15C H 0.4356 0.7344 0.4268 0.031 Uiso 1 1 calc GR . . .
C16 C 0.50782(9) 0.7494(2) 0.40422(11) 0.0162(5) Uani 1 1 d . . . .
C17 C 0.51198(10) 0.7980(2) 0.34459(11) 0.0207(6) Uani 1 1 d . . . .
H17 H 0.4864 0.7932 0.3063 0.025 Uiso 1 1 calc R . . .
C18 C 0.56052(9) 0.8538(2) 0.35279(11) 0.0180(5) Uani 1 1 d . . . .
C19 C 0.58645(11) 0.9206(3) 0.30608(11) 0.0270(6) Uani 1 1 d . . . .
H19A H 0.6027 0.9980 0.3253 0.041 Uiso 1 1 calc GR . . .
H19B H 0.5601 0.9411 0.2680 0.041 Uiso 1 1 calc GR . . .
H19C H 0.6135 0.8664 0.2943 0.041 Uiso 1 1 calc GR . . .
C20 C 0.65763(10) 0.4363(2) 0.54288(12) 0.0233(6) Uani 1 1 d . . . .
H20A H 0.6328 0.4621 0.5694 0.035 Uiso 1 1 calc GR . . .
H20B H 0.6901 0.4057 0.5701 0.035 Uiso 1 1 calc GR . . .
H20C H 0.6419 0.3692 0.5140 0.035 Uiso 1 1 calc GR . . .
C21 C 0.66987(9) 0.5456(2) 0.50498(11) 0.0163(5) Uani 1 1 d . . . .
C22 C 0.70497(9) 0.5501(2) 0.46325(11) 0.0183(5) Uani 1 1 d . . . .
H22 H 0.7261 0.4834 0.4530 0.022 Uiso 1 1 calc R . . .
C23 C 0.70278(9) 0.6706(2) 0.44014(11) 0.0155(5) Uani 1 1 d . . . .
C24 C 0.73304(10) 0.7291(3) 0.39500(12) 0.0215(6) Uani 1 1 d . . . .
H24A H 0.7087 0.7543 0.3560 0.032 Uiso 1 1 calc GR . . .
H24B H 0.7583 0.6683 0.3846 0.032 Uiso 1 1 calc GR . . .
H24C H 0.7519 0.8031 0.4149 0.032 Uiso 1 1 calc GR . . .
N1 N 0.62662(7) 0.90972(18) 0.55740(9) 0.0138(4) Uani 1 1 d . . . .
N2 N 0.64448(7) 0.94877(18) 0.50419(9) 0.0133(4) Uani 1 1 d . . . .
N3 N 0.55158(7) 0.77546(18) 0.44687(9) 0.0138(4) Uani 1 1 d . . . .
N4 N 0.58405(7) 0.83892(18) 0.41462(9) 0.0138(4) Uani 1 1 d . . . .
N5 N 0.64741(7) 0.65783(18) 0.50743(9) 0.0132(4) Uani 1 1 d . . . .
N6 N 0.66755(7) 0.73515(18) 0.46668(9) 0.0136(4) Uani 1 1 d . . . .
O1 O 0.6684(2) 0.6902(4) 0.6711(2) 0.0285(10) Uani 0.877(5) 1 d . P A 1
O1A O 0.6744(19) 0.650(3) 0.6596(15) 0.033(8) Uani 0.123(5) 1 d . P A 2
O2 O 0.59663(7) 0.57198(18) 0.67417(8) 0.0295(5) Uani 0.877(5) 1 d . P A 1
O2A O 0.59663(7) 0.57198(18) 0.67417(8) 0.0295(5) Uani 0.123(5) 1 d . P A 2
P1 P 0.51438(2) 0.76335(6) 0.59125(3) 0.01620(14) Uani 1 1 d . . . .
Rh1 Rh 0.58574(2) 0.72365(2) 0.55077(2) 0.01205(6) Uani 1 1 d . . . .
H H 0.5585(10) 0.599(2) 0.5403(12) 0.029(7) Uiso 1 1 d . . . .

loop_
_atom_site_aniso_label
_atom_site_aniso_U_11
_atom_site_aniso_U_22
_atom_site_aniso_U_33
_atom_site_aniso_U_23
_atom_site_aniso_U_13
_atom_site_aniso_U_12
B1 0.0175(14) 0.0164(15) 0.0176(14) -0.0012(12) 0.0038(11) 0.0029(12)
B2 0.0140(13) 0.0157(14) 0.0139(13) 0.0014(12) 0.0061(10) -0.0010(11)
C1 0.034(2) 0.036(3) 0.0262(19) 0.0130(18) -0.0049(15) -0.0017(18)
C1A 0.034(2) 0.036(3) 0.0262(19) 0.0130(18) -0.0049(15) -0.0017(18)
C2 0.0287(15) 0.0423(18) 0.0201(13) 0.0122(14) -0.0019(11) 0.0003(14)
C2A 0.0287(15) 0.0423(18) 0.0201(13) 0.0122(14) -0.0019(11) 0.0003(14)
C3 0.143(5) 0.039(3) 0.030(2) -0.005(2) -0.023(3) 0.000(3)
C4 0.025(2) 0.119(5) 0.059(3) 0.058(3) -0.0119(18) -0.004(2)
C5 0.052(3) 0.099(4) 0.028(2) 0.032(2) 0.0118(18) 0.006(3)
C6 0.097(4) 0.028(2) 0.033(2) 0.0101(18) -0.019(2) 0.013(2)
C7 0.0235(14) 0.0497(19) 0.0214(13) -0.0064(14) 0.0107(11) 0.0015(14)
C8 0.0182(13) 0.0306(15) 0.0304(14) 0.0039(13) 0.0124(11) -0.0021(12)
C9 0.0236(14) 0.0261(15) 0.0290(14) 0.0043(13) 0.0122(11) 0.0071(12)
C10 0.0332(15) 0.0282(15) 0.0198(13) -0.0050(12) 0.0100(11) -0.0042(13)
C11 0.0148(12) 0.0192(13) 0.0187(12) -0.0022(11) 0.0040(10) 0.0013(10)
C12 0.0177(12) 0.0138(12) 0.0250(13) -0.0026(11) 0.0030(10) 0.0000(10)
C13 0.0117(11) 0.0168(13) 0.0215(13) 0.0032(11) 0.0015(10) 0.0007(10)
C14 0.0215(13) 0.0161(13) 0.0259(13) 0.0012(12) 0.0058(11) -0.0039(11)
C15 0.0181(12) 0.0235(14) 0.0193(12) 0.0003(12) 0.0010(10) -0.0030(11)
C16 0.0169(12) 0.0146(12) 0.0170(12) -0.0003(11) 0.0034(9) 0.0014(10)
C17 0.0208(13) 0.0244(15) 0.0149(12) 0.0020(11) -0.0014(10) 0.0006(11)
C18 0.0224(13) 0.0189(13) 0.0128(11) 0.0016(11) 0.0039(10) 0.0007(11)
C19 0.0307(15) 0.0368(17) 0.0135(12) 0.0075(12) 0.0042(11) -0.0035(13)
C20 0.0244(14) 0.0183(13) 0.0294(14) 0.0059(12) 0.0104(11) 0.0068(11)
C21 0.0119(11) 0.0170(13) 0.0190(12) -0.0007(11) 0.0004(9) 0.0029(10)
C22 0.0147(12) 0.0203(13) 0.0205(12) -0.0053(11) 0.0048(10) 0.0042(10)
C23 0.0109(11) 0.0209(13) 0.0147(11) -0.0048(11) 0.0022(9) 0.0000(10)
C24 0.0176(12) 0.0286(15) 0.0211(13) -0.0018(12) 0.0104(10) 0.0014(11)
N1 0.0133(10) 0.0143(10) 0.0149(10) 0.0022(9) 0.0054(8) 0.0010(8)
N2 0.0118(9) 0.0140(10) 0.0144(10) 0.0012(9) 0.0033(8) -0.0009(8)
N3 0.0126(9) 0.0152(10) 0.0142(9) 0.0015(9) 0.0044(8) -0.0016(8)
N4 0.0142(10) 0.0152(10) 0.0128(9) 0.0022(9) 0.0047(8) 0.0010(8)
N5 0.0111(9) 0.0150(10) 0.0143(10) 0.0020(9) 0.0041(8) 0.0005(8)
N6 0.0123(9) 0.0162(10) 0.0137(9) -0.0003(9) 0.0061(8) -0.0014(8)
O1 0.0209(18) 0.036(3) 0.0249(18) 0.0135(18) -0.0038(14) -0.0051(18)
O1A 0.042(15) 0.031(18) 0.025(14) 0.008(12) 0.002(11) 0.012(13)
O2 0.0241(10) 0.0411(12) 0.0212(9) 0.0159(9) -0.0005(8) -0.0036(9)
O2A 0.0241(10) 0.0411(12) 0.0212(9) 0.0159(9) -0.0005(8) -0.0036(9)
P1 0.0141(3) 0.0204(3) 0.0156(3) 0.0022(3) 0.0066(2) 0.0018(3)
Rh1 0.01121(10) 0.01324(11) 0.01257(10) 0.00144(8) 0.00447(7) 0.00068(8)

loop_
_atom_type_symbol
_atom_type_description
_atom_type_scat_dispersion_real
_atom_type_scat_dispersion_imag
_atom_type_scat_source
C C 0.0033 0.0016 'International Tables Vol C Tables 4.2.6.8 and 6.1.1.4'
H H 0.0000 0.0000 'International Tables Vol C Tables 4.2.6.8 and 6.1.1.4'
B B 0.0013 0.0007 'International Tables Vol C Tables 4.2.6.8 and 6.1.1.4'
N N 0.0061 0.0033 'International Tables Vol C Tables 4.2.6.8 and 6.1.1.4'
O O 0.0106 0.0060 'International Tables Vol C Tables 4.2.6.8 and 6.1.1.4'
P P 0.1023 0.0942 'International Tables Vol C Tables 4.2.6.8 and 6.1.1.4'
Rh Rh -1.1178 0.9187 'International Tables Vol C Tables 4.2.6.8 and 6.1.1.4'

loop_
_exptl_crystal_face_index_h
_exptl_crystal_face_index_k
_exptl_crystal_face_index_l
_exptl_crystal_face_perp_dist
_exptl_oxdiff_crystal_face_indexfrac_h
_exptl_oxdiff_crystal_face_indexfrac_k
_exptl_oxdiff_crystal_face_indexfrac_l
_exptl_oxdiff_crystal_face_x
_exptl_oxdiff_crystal_face_y
_exptl_oxdiff_crystal_face_z
0 0 1 0.0230 0.0000 0.0000 1.0000 0.0322 -0.0087 -0.0050
0 0 -1 0.0230 -0.0000 0.0000 -1.0000 -0.0322 0.0087 0.0050
1 0 0 0.0441 1.0000 0.0000 0.0000 0.0134 0.0203 0.0136
-3 -1 1 0.0543 -3.0000 -1.0000 1.0000 -0.0067 -0.0329 -0.1015
-5 -4 2 0.0558 -5.0000 -4.0000 2.0000 0.0027 0.0276 -0.3006
-3 2 0 0.0740 -3.0000 2.0000 -0.0000 -0.0428 -0.1339 0.0702
3 2 3 0.0638 3.0000 2.0000 3.0000 0.1341 -0.0384 0.1371
3 1 -1 0.0612 3.0000 1.0000 -1.0000 0.0067 0.0329 0.1015
-1 0 -4 0.0167 -1.0000 0.0000 -4.0000 -0.1422 0.0145 0.0064
1 0 1 0.0345 1.0000 -0.0000 1.0000 0.0456 0.0116 0.0086

loop_
_geom_angle_atom_site_label_1
_geom_angle_atom_site_label_2
_geom_angle_atom_site_label_3
_geom_angle
O1 B1 O2 109.1(3)
O1 B1 Rh1 124.3(3)
O1A B1 Rh1 122.4(14)
O2 B1 Rh1 126.58(19)
N2 B2 H2 109.2
N2 B2 N4 109.93(19)
N2 B2 N6 110.95(19)
N4 B2 H2 109.2
N6 B2 H2 109.2
N6 B2 N4 108.2(2)
C3 C1 C2 111.5(4)
C4 C1 C2 116.0(3)
C4 C1 C3 109.2(4)
O1 C1 C2 104.0(3)
O1 C1 C3 106.6(3)
O1 C1 C4 108.9(4)
C3A C1A C4A 115(3)
O1A C1A C3A 109(3)
O1A C1A C4A 98(2)
C1 C2 C6 113.3(3)
C5 C2 C1 118.1(3)
C5 C2 C6 106.4(3)
O2 C2 C1 102.6(2)
O2 C2 C5 109.0(2)
O2 C2 C6 106.8(2)
C1 C3 H3A 109.5
C1 C3 H3B 109.5
C1 C3 H3C 109.5
H3A C3 H3B 109.5
H3A C3 H3C 109.5
H3B C3 H3C 109.5
C1A C3A H3AA 109.5
C1A C3A H3AB 109.5
C1A C3A H3AC 109.5
H3AA C3A H3AB 109.5
H3AA C3A H3AC 109.5
H3AB C3A H3AC 109.5
C1 C4 H4A 109.5
C1 C4 H4B 109.5
C1 C4 H4C 109.5
H4A C4 H4B 109.5
H4A C4 H4C 109.5
H4B C4 H4C 109.5
C1A C4A H4AA 109.5
C1A C4A H4AB 109.5
C1A C4A H4AC 109.5
H4AA C4A H4AB 109.5
H4AA C4A H4AC 109.5
H4AB C4A H4AC 109.5
C2 C5 H5A 109.5
C2 C5 H5B 109.5
C2 C5 H5C 109.5
H5A C5 H5B 109.5
H5A C5 H5C 109.5
H5B C5 H5C 109.5
H5AA C5A H5AB 109.5
H5AA C5A H5AC 109.5
H5AB C5A H5AC 109.5
C2 C6 H6A 109.5
C2 C6 H6B 109.5
C2 C6 H6C 109.5
H6A C6 H6B 109.5
H6A C6 H6C 109.5
H6B C6 H6C 109.5
H6AA C6A H6AB 109.5
H6AA C6A H6AC 109.5
H6AB C6A H6AC 109.5
H7A C7 H7B 109.5
H7A C7 H7C 109.5
H7B C7 H7C 109.5
P1 C7 H7A 109.5
P1 C7 H7B 109.5
P1 C7 H7C 109.5
H8A C8 H8B 109.5
H8A C8 H8C 109.5
H8B C8 H8C 109.5
P1 C8 H8A 109.5
P1 C8 H8B 109.5
P1 C8 H8C 109.5
H9A C9 H9B 109.5
H9A C9 H9C 109.5
H9B C9 H9C 109.5
P1 C9 H9A 109.5
P1 C9 H9B 109.5
P1 C9 H9C 109.5
H10A C10 H10B 109.5
H10A C10 H10C 109.5
H10B C10 H10C 109.5
C11 C10 H10A 109.5
C11 C10 H10B 109.5
C11 C10 H10C 109.5
C12 C11 C10 126.7(2)
N1 C11 C10 122.7(2)
N1 C11 C12 110.6(2)
C11 C12 H12 127.0
C13 C12 C11 105.9(2)
C13 C12 H12 127.0
C12 C13 C14 130.0(2)
N2 C13 C12 107.4(2)
N2 C13 C14 122.7(2)
C13 C14 H14A 109.5
C13 C14 H14B 109.5
C13 C14 H14C 109.5
H14A C14 H14B 109.5
H14A C14 H14C 109.5
H14B C14 H14C 109.5
H15A C15 H15B 109.5
H15A C15 H15C 109.5
H15B C15 H15C 109.5
C16 C15 H15A 109.5
C16 C15 H15B 109.5
C16 C15 H15C 109.5
C17 C16 C15 127.2(2)
N3 C16 C15 123.0(2)
N3 C16 C17 109.7(2)
C16 C17 H17 126.9
C18 C17 C16 106.1(2)
C18 C17 H17 126.9
C17 C18 C19 130.2(2)
N4 C18 C17 107.4(2)
N4 C18 C19 122.5(2)
C18 C19 H19A 109.5
C18 C19 H19B 109.5
C18 C19 H19C 109.5
H19A C19 H19B 109.5
H19A C19 H19C 109.5
H19B C19 H19C 109.5
H20A C20 H20B 109.5
H20A C20 H20C 109.5
H20B C20 H20C 109.5
C21 C20 H20A 109.5
C21 C20 H20B 109.5
C21 C20 H20C 109.5
C22 C21 C20 127.7(2)
N5 C21 C20 122.4(2)
N5 C21 C22 109.8(2)
C21 C22 H22 126.9
C23 C22 C21 106.1(2)
C23 C22 H22 126.9
C22 C23 C24 129.3(2)
N6 C23 C22 107.8(2)
N6 C23 C24 122.9(2)
C23 C24 H24A 109.5
C23 C24 H24B 109.5
C23 C24 H24C 109.5
H24A C24 H24B 109.5
H24A C24 H24C 109.5
H24B C24 H24C 109.5
C11 N1 N2 105.59(18)
C11 N1 Rh1 137.78(16)
N2 N1 Rh1 116.59(14)
C13 N2 B2 128.2(2)
C13 N2 N1 110.51(19)
N1 N2 B2 121.16(19)
C16 N3 N4 106.31(18)
C16 N3 Rh1 136.49(16)
N4 N3 Rh1 116.80(13)
C18 N4 B2 128.81(19)
C18 N4 N3 110.43(18)
N3 N4 B2 119.81(18)
C21 N5 N6 106.68(18)
C21 N5 Rh1 133.28(16)
N6 N5 Rh1 119.62(14)
C23 N6 B2 128.5(2)
C23 N6 N5 109.61(19)
N5 N6 B2 120.49(18)
B1 O1 C1 109.7(4)
B1 O1A C1A 112(3)
B1 O2 C2 110.6(2)
C7 P1 C8 97.69(13)
C7 P1 Rh1 123.11(9)
C8 P1 Rh1 115.00(9)
C9 P1 C7 99.27(13)
C9 P1 C8 104.48(13)
C9 P1 Rh1 114.32(9)
B1 Rh1 N1 98.34(9)
B1 Rh1 N3 172.37(9)
B1 Rh1 N5 93.77(9)
B1 Rh1 P1 86.78(8)
B1 Rh1 H 85.7(9)
N1 Rh1 N3 86.30(7)
N1 Rh1 H 175.0(9)
N3 Rh1 H 89.3(9)
N5 Rh1 N1 86.06(7)
N5 Rh1 N3 80.45(7)
N5 Rh1 P1 170.67(5)
N5 Rh1 H 90.9(10)
P1 Rh1 N1 103.08(5)
P1 Rh1 N3 98.11(5)
P1 Rh1 H 79.9(10)

loop_
_geom_bond_atom_site_label_1
_geom_bond_atom_site_label_2
_geom_bond_distance
B1 O1 1.385(6)
B1 O1A 1.42(5)
B1 O2 1.390(3)
B1 Rh1 2.027(3)
B2 H2 1.0000
B2 N2 1.531(3)
B2 N4 1.541(3)
B2 N6 1.535(3)
C1 C2 1.537(5)
C1 C3 1.533(5)
C1 C4 1.496(5)
C1 O1 1.460(4)
C1A C3A 1.513(15)
C1A C4A 1.515(15)
C1A O1A 1.466(16)
C2 C5 1.499(4)
C2 C6 1.540(5)
C2 O2 1.457(3)
C3 H3A 0.9800
C3 H3B 0.9800
C3 H3C 0.9800
C3A H3AA 0.9800
C3A H3AB 0.9800
C3A H3AC 0.9800
C4 H4A 0.9800
C4 H4B 0.9800
C4 H4C 0.9800
C4A H4AA 0.9800
C4A H4AB 0.9800
C4A H4AC 0.9800
C5 H5A 0.9800
C5 H5B 0.9800
C5 H5C 0.9800
C5A H5AA 0.9800
C5A H5AB 0.9800
C5A H5AC 0.9800
C6 H6A 0.9800
C6 H6B 0.9800
C6 H6C 0.9800
C6A H6AA 0.9800
C6A H6AB 0.9800
C6A H6AC 0.9800
C7 H7A 0.9800
C7 H7B 0.9800
C7 H7C 0.9800
C7 P1 1.826(3)
C8 H8A 0.9800
C8 H8B 0.9800
C8 H8C 0.9800
C8 P1 1.829(3)
C9 H9A 0.9800
C9 H9B 0.9800
C9 H9C 0.9800
C9 P1 1.816(3)
C10 H10A 0.9800
C10 H10B 0.9800
C10 H10C 0.9800
C10 C11 1.491(3)
C11 C12 1.395(3)
C11 N1 1.337(3)
C12 H12 0.9500
C12 C13 1.376(3)
C13 C14 1.500(3)
C13 N2 1.353(3)
C14 H14A 0.9800
C14 H14B 0.9800
C14 H14C 0.9800
C15 H15A 0.9800
C15 H15B 0.9800
C15 H15C 0.9800
C15 C16 1.485(3)
C16 C17 1.404(3)
C16 N3 1.339(3)
C17 H17 0.9500
C17 C18 1.373(3)
C18 C19 1.494(3)
C18 N4 1.355(3)
C19 H19A 0.9800
C19 H19B 0.9800
C19 H19C 0.9800
C20 H20A 0.9800
C20 H20B 0.9800
C20 H20C 0.9800
C20 C21 1.491(3)
C21 C22 1.400(3)
C21 N5 1.336(3)
C22 H22 0.9500
C22 C23 1.374(3)
C23 C24 1.499(3)
C23 N6 1.357(3)
C24 H24A 0.9800
C24 H24B 0.9800
C24 H24C 0.9800
N1 N2 1.379(2)
N1 Rh1 2.2409(19)
N3 N4 1.371(3)
N3 Rh1 2.2966(19)
N5 N6 1.378(3)
N5 Rh1 2.1242(18)
P1 Rh1 2.2373(6)
Rh1 H 1.50(3)

loop_
_geom_torsion_atom_site_label_1
_geom_torsion_atom_site_label_2
_geom_torsion_atom_site_label_3
_geom_torsion_atom_site_label_4
_geom_torsion
C1 C2 O2 B1 17.3(3)
C2 C1 O1 B1 15.9(4)
C3 C1 C2 C5 -24.7(4)
C3 C1 C2 C6 -150.2(3)
C3 C1 C2 O2 95.1(3)
C3 C1 O1 B1 -102.1(4)
C3A C1A O1A B1 -112(3)
C4 C1 C2 C5 101.2(4)
C4 C1 C2 C6 -24.3(4)
C4 C1 C2 O2 -139.0(3)
C4 C1 O1 B1 140.2(4)
C4A C1A O1A B1 127(3)
C5 C2 O2 B1 143.3(3)
C6 C2 O2 B1 -102.1(3)
C10 C11 C12 C13 -179.0(2)
C10 C11 N1 N2 179.6(2)
C10 C11 N1 Rh1 2.3(4)
C11 C12 C13 C14 177.8(2)
C11 C12 C13 N2 -0.6(3)
C11 N1 N2 B2 175.40(19)
C11 N1 N2 C13 -0.8(2)
C12 C11 N1 N2 0.4(3)
C12 C11 N1 Rh1 -176.89(17)
C12 C13 N2 B2 -175.0(2)
C12 C13 N2 N1 0.9(3)
C14 C13 N2 B2 6.4(4)
C14 C13 N2 N1 -177.7(2)
C15 C16 C17 C18 -177.9(2)
C15 C16 N3 N4 177.7(2)
C15 C16 N3 Rh1 5.5(4)
C16 C17 C18 C19 179.9(3)
C16 C17 C18 N4 0.0(3)
C16 N3 N4 B2 -169.0(2)
C16 N3 N4 C18 0.8(3)
C17 C16 N3 N4 -0.8(3)
C17 C16 N3 Rh1 -172.99(17)
C17 C18 N4 B2 168.1(2)
C17 C18 N4 N3 -0.5(3)
C19 C18 N4 B2 -11.8(4)
C19 C18 N4 N3 179.5(2)
C20 C21 C22 C23 -179.7(2)
C20 C21 N5 N6 -179.8(2)
C20 C21 N5 Rh1 -7.6(3)
C21 C22 C23 C24 178.4(2)
C21 C22 C23 N6 -0.4(3)
C21 N5 N6 B2 166.6(2)
C21 N5 N6 C23 -0.9(2)
C22 C21 N5 N6 0.6(2)
C22 C21 N5 Rh1 172.84(16)
C22 C23 N6 B2 -165.5(2)
C22 C23 N6 N5 0.8(2)
C24 C23 N6 B2 15.7(4)
C24 C23 N6 N5 -178.1(2)
N1 C11 C12 C13 0.1(3)
N2 B2 N4 C18 127.4(2)
N2 B2 N4 N3 -64.9(3)
N2 B2 N6 C23 -132.6(2)
N2 B2 N6 N5 62.5(3)
N3 C16 C17 C18 0.5(3)
N4 B2 N2 C13 -117.5(2)
N4 B2 N2 N1 67.0(3)
N4 B2 N6 C23 106.7(3)
N4 B2 N6 N5 -58.2(3)
N5 C21 C22 C23 -0.2(3)
N6 B2 N2 C13 122.8(2)
N6 B2 N2 N1 -52.7(3)
N6 B2 N4 C18 -111.3(3)
N6 B2 N4 N3 56.4(3)
O1 B1 O1A C1A 77(4)
O1 B1 O2 C2 -8.2(3)
O1 C1 C2 C5 -139.3(3)
O1 C1 C2 C6 95.3(3)
O1 C1 C2 O2 -19.4(3)
O1A B1 O1 C1 -94(4)
O1A B1 O2 C2 14.6(13)
O2 B1 O1 C1 -5.5(4)
O2 B1 O1A C1A -21(2)
Rh1 B1 O1 C1 173.5(2)
Rh1 B1 O1A C1A 179.4(15)
Rh1 B1 O2 C2 172.9(2)
Rh1 N1 N2 B2 -6.6(2)
Rh1 N1 N2 C13 177.17(14)
Rh1 N3 N4 B2 5.0(3)
Rh1 N3 N4 C18 174.80(15)
Rh1 N5 N6 B2 -6.8(3)
Rh1 N5 N6 C23 -174.35(14)
